data_1569117
loop_
_publ_author_name
'Gao, Mingchun'
'Ruiz, Jose M.'
'Jimenez, Emily'
'Lo, Anna'
'Laconsay, Croix J.'
'Fettinger, James C.'
'Tantillo, Dean J.'
'Shaw, Jared T.'

_publ_section_title
;
 Catalytic generation of <i>ortho</i>-quinone dimethides <i>via</i>
 donor/donor rhodium carbenes.
;
_journal_issue 23
_journal_name_full 'Chemical science'
_journal_page_first 6443
_journal_page_last 6448
_journal_paper_doi 10.1039/d3sc00734k
_journal_volume 14
_journal_year 2023
_chemical_formula_moiety 'C34 H28 N2 O10'
_chemical_formula_sum 'C34 H28 N2 O10'
_chemical_formula_weight 624.58
_space_group_crystal_system triclinic
_space_group_IT_number 2
_space_group_name_Hall '-P 1'
_space_group_name_H-M_alt 'P -1'
_atom_sites_solution_hydrogens difmap
_audit_creation_method SHELXL-2017/1
_audit_update_record
;
2021-05-31 deposited with the CCDC.	2023-05-11 downloaded from the CCDC.
;
_cell_angle_alpha 75.4010(15)
_cell_angle_beta 71.3610(15)
_cell_angle_gamma 62.6841(13)
_cell_formula_units_Z 2
_cell_length_a 11.3403(4)
_cell_length_b 11.8742(4)
_cell_length_c 12.8266(5)
_cell_measurement_reflns_used 9953
_cell_measurement_temperature 190(2)
_cell_measurement_theta_max 28.01
_cell_measurement_theta_min 2.27
_cell_volume 1442.67(9)
_computing_cell_refinement 'SAINT (8.38a) (Bruker, 2017)'
_computing_data_collection 'Apex3 (2019.1) (Bruker, 2019)'
_computing_data_reduction 'SAINT (8.38a) (Bruker, 2017)'
_computing_molecular_graphics 'Bruker SHELXTL'
_computing_publication_material 'Bruker SHELXTL'
_computing_structure_refinement 'SHELXL-2017/1 (Sheldrick, 2017)'
_computing_structure_solution 'SHELXT (Sheldrick, 2014)'
_diffrn_ambient_temperature 190(2)
_diffrn_measured_fraction_theta_full 0.983
_diffrn_measured_fraction_theta_max 0.984
_diffrn_measurement_device_type 'Bruker Photon100 CMOS'
_diffrn_measurement_method '\f and \w scans'
_diffrn_radiation_type MoK\a
_diffrn_radiation_wavelength 0.71073
_diffrn_reflns_av_R_equivalents 0.0135
_diffrn_reflns_av_unetI/netI 0.0172
_diffrn_reflns_Laue_measured_fraction_full 0.983
_diffrn_reflns_Laue_measured_fraction_max 0.984
_diffrn_reflns_limit_h_max 14
_diffrn_reflns_limit_h_min -14
_diffrn_reflns_limit_k_max 15
_diffrn_reflns_limit_k_min -15
_diffrn_reflns_limit_l_max 16
_diffrn_reflns_limit_l_min -16
_diffrn_reflns_number 11871
_diffrn_reflns_point_group_measured_fraction_full 0.983
_diffrn_reflns_point_group_measured_fraction_max 0.984
_diffrn_reflns_theta_full 25.242
_diffrn_reflns_theta_max 27.500
_diffrn_reflns_theta_min 2.081
_exptl_absorpt_coefficient_mu 0.107
_exptl_absorpt_correction_T_max 1.0102
_exptl_absorpt_correction_T_min 0.9609
_exptl_absorpt_correction_type multi-scan
_exptl_absorpt_process_details 'SADABS 2016/2 (Sheldrick, 2016)'
_exptl_crystal_colour Colorless
_exptl_crystal_density_diffrn 1.438
_exptl_crystal_description Block
_exptl_crystal_F_000 652
_exptl_crystal_size_max 0.285
_exptl_crystal_size_mid 0.246
_exptl_crystal_size_min 0.162
_refine_diff_density_max 0.370
_refine_diff_density_min -0.313
_refine_diff_density_rms 0.049
_refine_ls_extinction_coef 0.0112(17)
_refine_ls_extinction_expression Fc^*^=kFc[1+0.001xFc^2^\l^3^/sin(2\q)]^-1/4^
_refine_ls_extinction_method 'SHELXL-2017/1 (Sheldrick 2017)'
_refine_ls_goodness_of_fit_ref 1.069
_refine_ls_hydrogen_treatment refall
_refine_ls_matrix_type full
_refine_ls_number_parameters 528
_refine_ls_number_reflns 6538
_refine_ls_number_restraints 0
_refine_ls_restrained_S_all 1.069
_refine_ls_R_factor_all 0.0426
_refine_ls_R_factor_gt 0.0370
_refine_ls_shift/su_max 0.000
_refine_ls_shift/su_mean 0.000
_refine_ls_structure_factor_coef Fsqd
_refine_ls_weighting_details 'w=1/[\s^2^(Fo^2^)+(0.0466P)^2^+0.7219P] where P=(Fo^2^+2Fc^2^)/3'
_refine_ls_weighting_scheme calc
_refine_ls_wR_factor_gt 0.0974
_refine_ls_wR_factor_ref 0.1012
_reflns_Friedel_coverage 0.000
_reflns_number_gt 5790
_reflns_number_total 6538
_reflns_threshold_expression 'I > 2\s(I)'
_cod_data_source_file d3sc00734k2.cif
_cod_data_source_block JF2954FMI_MO_190K
_cod_depositor_comments
;
The following automatic conversions were performed:

data item '_exptl_absorpt_correction_type' value 'Multi-scan' was
changed to 'multi-scan' in accordance with the
/home/data/users/saulius/crontab/automatic-downloads/rss-feeds/RSC/lib/dictionaries/cif_core.dic
dictionary named 'cif_core.dic' version 2.4.2 last updated on
2011-04-26.

Automatic conversion script
Id: cif_fix_values 8170 2020-07-09 18:12:32Z antanas 

 Adding full bibliography for 1569107--1569117.cif.
;
_cod_database_code 1569117
_shelx_shelxl_version_number 2017/1
_shelx_space_group_comment
; 
The symmetry employed for this shelxl refinement is uniquely defined 
by the following loop, which should always be used as a source of 
symmetry information in preference to the above space-group names. 
They are only intended as comments. 
;
_shelx_estimated_absorpt_t_min 0.970
_shelx_estimated_absorpt_t_max 0.983

loop_
_space_group_symop_operation_xyz
'x, y, z'
'-x, -y, -z'

loop_
_atom_site_label
_atom_site_type_symbol
_atom_site_fract_x
_atom_site_fract_y
_atom_site_fract_z
_atom_site_U_iso_or_equiv
_atom_site_adp_type
_atom_site_occupancy
_atom_site_site_symmetry_order
_atom_site_calc_flag
_atom_site_refinement_flags_posn
_atom_site_refinement_flags_adp
_atom_site_refinement_flags_occupancy
_atom_site_disorder_assembly
_atom_site_disorder_group
C1 C 0.29872(12) 0.42198(11) 0.09220(9) 0.0137(2) Uani 1 1 d . . . . .
H1 H 0.3874(16) 0.4295(15) 0.0561(13) 0.018(4) Uiso 1 1 d . . . . .
C2 C 0.19528(12) 0.54659(11) 0.14292(9) 0.0137(2) Uani 1 1 d . . . . .
H2 H 0.1045(15) 0.5471(14) 0.1689(12) 0.014(3) Uiso 1 1 d . . . . .
C3 C 0.18518(12) 0.65859(11) 0.05004(9) 0.0145(2) Uani 1 1 d . . . . .
O3 O 0.31764(8) 0.66040(8) 0.00992(7) 0.01615(18) Uani 1 1 d . . . . .
C4 C 0.13615(12) 0.64486(11) -0.04187(9) 0.0154(2) Uani 1 1 d . . . . .
O4 O 0.09471(9) 0.77740(8) 0.09214(7) 0.01685(18) Uani 1 1 d . . . . .
C5 C 0.05943(13) 0.75390(12) -0.10498(10) 0.0195(3) Uani 1 1 d . . . . .
H5 H 0.0378(17) 0.8375(16) -0.0893(14) 0.024(4) Uiso 1 1 d . . . . .
C6 C 0.01686(13) 0.74224(13) -0.19024(11) 0.0223(3) Uani 1 1 d . . . . .
H6 H -0.0347(18) 0.8190(18) -0.2344(15) 0.033(5) Uiso 1 1 d . . . . .
C7 C 0.04848(13) 0.62115(13) -0.21237(10) 0.0208(3) Uani 1 1 d . . . . .
H7 H 0.0218(17) 0.6122(16) -0.2743(14) 0.024(4) Uiso 1 1 d . . . . .
C8 C 0.12211(13) 0.51308(13) -0.14894(10) 0.0180(2) Uani 1 1 d . . . . .
H8 H 0.1426(16) 0.4297(15) -0.1638(13) 0.018(4) Uiso 1 1 d . . . . .
C9 C 0.16770(12) 0.52328(12) -0.06338(9) 0.0150(2) Uani 1 1 d . . . . .
C10 C 0.24611(12) 0.40045(11) 0.00393(9) 0.0137(2) Uani 1 1 d . . . . .
H10 H 0.1812(15) 0.3612(14) 0.0431(12) 0.013(3) Uiso 1 1 d . . . . .
C11 C 0.32915(12) 0.30216(11) 0.17643(10) 0.0153(2) Uani 1 1 d . . . . .
H11A H 0.2462(15) 0.3012(14) 0.2332(12) 0.015(3) Uiso 1 1 d . . . . .
H11B H 0.3701(17) 0.2257(16) 0.1401(14) 0.023(4) Uiso 1 1 d . . . . .
O11 O 0.42702(9) 0.29482(8) 0.23180(7) 0.01588(18) Uani 1 1 d . . . . .
C12 C 0.46470(12) 0.19184(11) 0.30759(9) 0.0158(2) Uani 1 1 d . . . . .
O12 O 0.42178(11) 0.11042(9) 0.32968(8) 0.0253(2) Uani 1 1 d . . . . .
C13 C 0.56534(12) 0.19030(12) 0.36102(9) 0.0156(2) Uani 1 1 d . . . . .
C14 C 0.60489(13) 0.29099(13) 0.33855(11) 0.0208(3) Uani 1 1 d . . . . .
H14 H 0.5642(19) 0.3643(18) 0.2889(15) 0.033(5) Uiso 1 1 d . . . . .
C15 C 0.70007(14) 0.28455(14) 0.38889(11) 0.0234(3) Uani 1 1 d . . . . .
H15 H 0.7275(17) 0.3542(17) 0.3741(14) 0.027(4) Uiso 1 1 d . . . . .
C16 C 0.75380(13) 0.17607(13) 0.46078(10) 0.0207(3) Uani 1 1 d . . . . .
N16 N 0.86064(12) 0.16557(13) 0.50958(9) 0.0263(3) Uani 1 1 d . . . . .
O16 O 0.88430(11) 0.08812(12) 0.59240(9) 0.0361(3) Uani 1 1 d . . . . .
C17 C 0.71473(13) 0.07598(13) 0.48663(10) 0.0207(3) Uani 1 1 d . . . . .
H17 H 0.7558(17) 0.0020(17) 0.5346(14) 0.027(4) Uiso 1 1 d . . . . .
O17 O 0.92250(12) 0.23333(13) 0.46355(9) 0.0377(3) Uani 1 1 d . . . . .
C18 C 0.61965(13) 0.08371(12) 0.43555(10) 0.0188(3) Uani 1 1 d . . . . .
H18 H 0.5908(16) 0.0147(15) 0.4511(13) 0.018(4) Uiso 1 1 d . . . . .
C19 C 0.23168(13) 0.56968(12) 0.23781(9) 0.0155(2) Uani 1 1 d . . . . .
H19A H 0.3298(15) 0.5455(14) 0.2241(12) 0.012(3) Uiso 1 1 d . . . . .
H19B H 0.1824(16) 0.6583(15) 0.2518(12) 0.017(4) Uiso 1 1 d . . . . .
O19 O 0.19245(9) 0.49032(8) 0.33660(7) 0.01624(18) Uani 1 1 d . . . . .
C20 C 0.24278(13) 0.47915(12) 0.42208(10) 0.0169(2) Uani 1 1 d . . . . .
O20 O 0.30567(12) 0.53771(10) 0.42309(8) 0.0278(2) Uani 1 1 d . . . . .
C21 C 0.21574(13) 0.38183(11) 0.51466(9) 0.0161(2) Uani 1 1 d . . . . .
C22 C 0.12834(13) 0.32778(12) 0.51740(10) 0.0177(2) Uani 1 1 d . . . . .
H22 H 0.0802(17) 0.3560(16) 0.4612(14) 0.026(4) Uiso 1 1 d . . . . .
C23 C 0.11129(13) 0.23367(12) 0.60258(10) 0.0183(2) Uani 1 1 d . . . . .
H23 H 0.0541(17) 0.1948(16) 0.6043(14) 0.025(4) Uiso 1 1 d . . . . .
C24 C 0.18382(13) 0.19575(12) 0.68335(10) 0.0176(2) Uani 1 1 d . . . . .
N24 N 0.17148(11) 0.09167(10) 0.77166(9) 0.0204(2) Uani 1 1 d . . . . .
O24 O 0.11059(10) 0.03332(9) 0.76256(8) 0.0249(2) Uani 1 1 d . . . . .
C25 C 0.27101(14) 0.24782(13) 0.68343(10) 0.0211(3) Uani 1 1 d . . . . .
H25 H 0.3196(19) 0.2160(17) 0.7402(15) 0.034(5) Uiso 1 1 d . . . . .
O25 O 0.22463(11) 0.06854(11) 0.84867(9) 0.0326(3) Uani 1 1 d . . . . .
C26 C 0.28668(14) 0.34225(13) 0.59783(10) 0.0208(3) Uani 1 1 d . . . . .
H26 H 0.3506(18) 0.3791(17) 0.5941(14) 0.030(4) Uiso 1 1 d . . . . .
C27 C 0.29369(13) 0.79255(12) -0.02277(11) 0.0194(3) Uani 1 1 d . . . . .
H27A H 0.2782(16) 0.8191(15) -0.0987(13) 0.019(4) Uiso 1 1 d . . . . .
H27B H 0.3731(17) 0.8012(16) -0.0214(13) 0.024(4) Uiso 1 1 d . . . . .
C28 C 0.16611(13) 0.85916(12) 0.06341(11) 0.0202(3) Uani 1 1 d . . . . .
H28A H 0.1876(17) 0.8627(16) 0.1324(14) 0.025(4) Uiso 1 1 d . . . . .
H28B H 0.1072(18) 0.9457(17) 0.0349(14) 0.029(4) Uiso 1 1 d . . . . .
C29 C 0.36289(12) 0.30511(11) -0.07168(9) 0.0145(2) Uani 1 1 d . . . . .
C30 C 0.37891(13) 0.17944(12) -0.05915(10) 0.0172(2) Uani 1 1 d . . . . .
H30 H 0.3131(16) 0.1507(15) -0.0038(13) 0.021(4) Uiso 1 1 d . . . . .
C31 C 0.48736(14) 0.09244(12) -0.12807(11) 0.0210(3) Uani 1 1 d . . . . .
H31 H 0.4950(17) 0.0038(17) -0.1194(14) 0.027(4) Uiso 1 1 d . . . . .
C32 C 0.57977(14) 0.13074(13) -0.21040(11) 0.0218(3) Uani 1 1 d . . . . .
H32 H 0.6532(17) 0.0708(16) -0.2606(14) 0.024(4) Uiso 1 1 d . . . . .
C33 C 0.56398(14) 0.25675(13) -0.22485(11) 0.0219(3) Uani 1 1 d . . . . .
H33 H 0.6267(19) 0.2861(17) -0.2813(15) 0.033(5) Uiso 1 1 d . . . . .
C34 C 0.45688(13) 0.34300(12) -0.15544(10) 0.0185(2) Uani 1 1 d . . . . .
H34 H 0.4442(16) 0.4330(16) -0.1650(13) 0.021(4) Uiso 1 1 d . . . . .

loop_
_atom_site_aniso_label
_atom_site_aniso_U_11
_atom_site_aniso_U_22
_atom_site_aniso_U_33
_atom_site_aniso_U_23
_atom_site_aniso_U_13
_atom_site_aniso_U_12
C1 0.0156(5) 0.0126(5) 0.0122(5) 0.0004(4) -0.0049(4) -0.0052(4)
C2 0.0154(5) 0.0131(5) 0.0118(5) -0.0002(4) -0.0025(4) -0.0063(4)
C3 0.0136(5) 0.0127(5) 0.0135(5) -0.0011(4) -0.0012(4) -0.0040(4)
O3 0.0147(4) 0.0127(4) 0.0177(4) 0.0008(3) -0.0019(3) -0.0054(3)
C4 0.0138(5) 0.0166(6) 0.0126(5) -0.0002(4) -0.0018(4) -0.0053(5)
O4 0.0159(4) 0.0126(4) 0.0192(4) -0.0036(3) -0.0004(3) -0.0051(3)
C5 0.0196(6) 0.0159(6) 0.0186(6) 0.0014(5) -0.0057(5) -0.0047(5)
C6 0.0188(6) 0.0232(7) 0.0189(6) 0.0044(5) -0.0079(5) -0.0052(5)
C7 0.0181(6) 0.0290(7) 0.0156(6) 0.0002(5) -0.0064(5) -0.0100(5)
C8 0.0176(6) 0.0206(6) 0.0161(6) -0.0013(5) -0.0046(4) -0.0082(5)
C9 0.0134(5) 0.0171(6) 0.0125(5) 0.0004(4) -0.0028(4) -0.0058(4)
C10 0.0151(5) 0.0127(5) 0.0128(5) -0.0002(4) -0.0037(4) -0.0059(4)
C11 0.0184(6) 0.0143(6) 0.0146(5) 0.0013(4) -0.0075(4) -0.0071(5)
O11 0.0173(4) 0.0159(4) 0.0150(4) 0.0030(3) -0.0079(3) -0.0072(3)
C12 0.0178(6) 0.0140(5) 0.0119(5) -0.0007(4) -0.0035(4) -0.0040(5)
O12 0.0366(6) 0.0208(5) 0.0265(5) 0.0070(4) -0.0183(4) -0.0164(4)
C13 0.0141(5) 0.0177(6) 0.0121(5) -0.0024(4) -0.0025(4) -0.0043(5)
C14 0.0202(6) 0.0215(6) 0.0201(6) 0.0023(5) -0.0069(5) -0.0092(5)
C15 0.0228(6) 0.0264(7) 0.0235(6) 0.0002(5) -0.0071(5) -0.0129(6)
C16 0.0157(6) 0.0311(7) 0.0147(5) -0.0044(5) -0.0030(4) -0.0089(5)
N16 0.0211(6) 0.0412(7) 0.0183(5) -0.0039(5) -0.0057(4) -0.0135(5)
O16 0.0312(6) 0.0581(8) 0.0208(5) 0.0057(5) -0.0136(4) -0.0206(5)
C17 0.0183(6) 0.0239(6) 0.0151(6) -0.0002(5) -0.0055(5) -0.0048(5)
O17 0.0365(6) 0.0585(8) 0.0323(6) 0.0043(5) -0.0151(5) -0.0319(6)
C18 0.0188(6) 0.0177(6) 0.0163(6) -0.0007(5) -0.0042(4) -0.0054(5)
C19 0.0210(6) 0.0155(6) 0.0107(5) 0.0002(4) -0.0026(4) -0.0097(5)
O19 0.0205(4) 0.0187(4) 0.0099(4) 0.0012(3) -0.0030(3) -0.0103(4)
C20 0.0216(6) 0.0153(6) 0.0130(5) -0.0026(4) -0.0036(4) -0.0068(5)
O20 0.0474(6) 0.0315(5) 0.0187(4) 0.0039(4) -0.0127(4) -0.0283(5)
C21 0.0205(6) 0.0148(6) 0.0120(5) -0.0023(4) -0.0022(4) -0.0071(5)
C22 0.0180(6) 0.0191(6) 0.0145(5) -0.0016(4) -0.0041(4) -0.0063(5)
C23 0.0176(6) 0.0194(6) 0.0177(6) -0.0028(5) -0.0021(4) -0.0086(5)
C24 0.0191(6) 0.0147(6) 0.0138(5) 0.0005(4) -0.0010(4) -0.0059(5)
N24 0.0196(5) 0.0175(5) 0.0185(5) 0.0001(4) -0.0004(4) -0.0070(4)
O24 0.0301(5) 0.0216(5) 0.0227(5) -0.0034(4) 0.0013(4) -0.0151(4)
C25 0.0269(7) 0.0235(6) 0.0154(6) 0.0013(5) -0.0081(5) -0.0124(5)
O25 0.0358(6) 0.0368(6) 0.0273(5) 0.0159(4) -0.0169(4) -0.0208(5)
C26 0.0284(7) 0.0232(6) 0.0158(6) 0.0002(5) -0.0070(5) -0.0150(6)
C27 0.0193(6) 0.0142(6) 0.0209(6) 0.0023(5) -0.0024(5) -0.0076(5)
C28 0.0210(6) 0.0147(6) 0.0229(6) -0.0016(5) -0.0021(5) -0.0084(5)
C29 0.0165(5) 0.0156(6) 0.0120(5) -0.0012(4) -0.0063(4) -0.0055(5)
C30 0.0228(6) 0.0166(6) 0.0132(5) 0.0006(4) -0.0064(5) -0.0087(5)
C31 0.0283(7) 0.0144(6) 0.0193(6) -0.0014(5) -0.0105(5) -0.0052(5)
C32 0.0216(6) 0.0219(6) 0.0180(6) -0.0077(5) -0.0054(5) -0.0026(5)
C33 0.0213(6) 0.0260(7) 0.0180(6) -0.0047(5) -0.0015(5) -0.0106(5)
C34 0.0199(6) 0.0176(6) 0.0185(6) -0.0027(5) -0.0036(5) -0.0085(5)

loop_
_atom_type_symbol
_atom_type_description
_atom_type_scat_dispersion_real
_atom_type_scat_dispersion_imag
_atom_type_scat_source
C C 0.0033 0.0016 'International Tables Vol C Tables 4.2.6.8 and 6.1.1.4'
H H 0.0000 0.0000 'International Tables Vol C Tables 4.2.6.8 and 6.1.1.4'
N N 0.0061 0.0033 'International Tables Vol C Tables 4.2.6.8 and 6.1.1.4'
O O 0.0106 0.0060 'International Tables Vol C Tables 4.2.6.8 and 6.1.1.4'

loop_
_geom_angle_atom_site_label_1
_geom_angle_atom_site_label_2
_geom_angle_atom_site_label_3
_geom_angle
_geom_angle_site_symmetry_1
_geom_angle_site_symmetry_3
_geom_angle_publ_flag
C11 C1 C2 114.31(9) . . ?
C11 C1 C10 107.44(9) . . ?
C2 C1 C10 110.59(9) . . ?
C11 C1 H1 106.6(9) . . ?
C2 C1 H1 108.4(9) . . ?
C10 C1 H1 109.3(9) . . ?
C19 C2 C3 109.28(9) . . ?
C19 C2 C1 114.43(10) . . ?
C3 C2 C1 107.93(9) . . ?
C19 C2 H2 108.8(9) . . ?
C3 C2 H2 106.0(9) . . ?
C1 C2 H2 110.1(9) . . ?
O4 C3 O3 106.44(9) . . ?
O4 C3 C4 109.61(9) . . ?
O3 C3 C4 111.76(9) . . ?
O4 C3 C2 110.85(9) . . ?
O3 C3 C2 107.31(9) . . ?
C4 C3 C2 110.78(10) . . ?
C3 O3 C27 105.74(9) . . ?
C9 C4 C5 119.91(11) . . ?
C9 C4 C3 119.77(10) . . ?
C5 C4 C3 120.31(11) . . ?
C3 O4 C28 108.94(9) . . ?
C6 C5 C4 120.68(12) . . ?
C6 C5 H5 120.0(10) . . ?
C4 C5 H5 119.3(10) . . ?
C5 C6 C7 119.66(12) . . ?
C5 C6 H6 119.7(11) . . ?
C7 C6 H6 120.6(11) . . ?
C8 C7 C6 119.91(12) . . ?
C8 C7 H7 120.0(10) . . ?
C6 C7 H7 120.0(10) . . ?
C7 C8 C9 121.10(12) . . ?
C7 C8 H8 119.6(9) . . ?
C9 C8 H8 119.3(9) . . ?
C4 C9 C8 118.72(11) . . ?
C4 C9 C10 123.11(10) . . ?
C8 C9 C10 118.15(11) . . ?
C9 C10 C29 111.21(9) . . ?
C9 C10 C1 114.00(10) . . ?
C29 C10 C1 110.79(9) . . ?
C9 C10 H10 106.0(8) . . ?
C29 C10 H10 106.4(8) . . ?
C1 C10 H10 108.0(8) . . ?
O11 C11 C1 108.87(9) . . ?
O11 C11 H11A 108.8(9) . . ?
C1 C11 H11A 112.7(9) . . ?
O11 C11 H11B 107.7(10) . . ?
C1 C11 H11B 111.0(10) . . ?
H11A C11 H11B 107.7(13) . . ?
C12 O11 C11 115.12(9) . . ?
O12 C12 O11 123.50(11) . . ?
O12 C12 C13 124.21(11) . . ?
O11 C12 C13 112.29(10) . . ?
C18 C13 C14 120.04(12) . . ?
C18 C13 C12 117.75(11) . . ?
C14 C13 C12 122.21(11) . . ?
C15 C14 C13 120.20(12) . . ?
C15 C14 H14 121.2(11) . . ?
C13 C14 H14 118.6(11) . . ?
C16 C15 C14 118.13(13) . . ?
C16 C15 H15 121.2(10) . . ?
C14 C15 H15 120.7(10) . . ?
C17 C16 C15 123.12(12) . . ?
C17 C16 N16 118.52(12) . . ?
C15 C16 N16 118.34(12) . . ?
O17 N16 O16 123.73(12) . . ?
O17 N16 C16 117.81(11) . . ?
O16 N16 C16 118.45(12) . . ?
C16 C17 C18 118.07(12) . . ?
C16 C17 H17 120.8(10) . . ?
C18 C17 H17 121.1(10) . . ?
C17 C18 C13 120.42(12) . . ?
C17 C18 H18 120.2(9) . . ?
C13 C18 H18 119.4(9) . . ?
O19 C19 C2 107.30(9) . . ?
O19 C19 H19A 108.1(8) . . ?
C2 C19 H19A 112.1(8) . . ?
O19 C19 H19B 108.5(9) . . ?
C2 C19 H19B 111.7(9) . . ?
H19A C19 H19B 109.0(12) . . ?
C20 O19 C19 114.62(9) . . ?
O20 C20 O19 124.22(11) . . ?
O20 C20 C21 123.94(11) . . ?
O19 C20 C21 111.80(10) . . ?
C22 C21 C26 120.40(11) . . ?
C22 C21 C20 122.48(11) . . ?
C26 C21 C20 117.06(11) . . ?
C23 C22 C21 120.32(12) . . ?
C23 C22 H22 120.1(10) . . ?
C21 C22 H22 119.6(10) . . ?
C24 C23 C22 117.93(12) . . ?
C24 C23 H23 121.0(10) . . ?
C22 C23 H23 121.1(10) . . ?
C25 C24 C23 123.26(11) . . ?
C25 C24 N24 118.20(11) . . ?
C23 C24 N24 118.51(11) . . ?
O24 N24 O25 124.45(11) . . ?
O24 N24 C24 118.03(11) . . ?
O25 N24 C24 117.51(11) . . ?
C24 C25 C26 118.16(12) . . ?
C24 C25 H25 119.1(11) . . ?
C26 C25 H25 122.7(11) . . ?
C25 C26 C21 119.94(12) . . ?
C25 C26 H26 120.1(10) . . ?
C21 C26 H26 119.9(10) . . ?
O3 C27 C28 102.76(9) . . ?
O3 C27 H27A 109.5(9) . . ?
C28 C27 H27A 112.0(9) . . ?
O3 C27 H27B 107.8(10) . . ?
C28 C27 H27B 114.4(10) . . ?
H27A C27 H27B 110.1(13) . . ?
O4 C28 C27 103.40(10) . . ?
O4 C28 H28A 108.0(9) . . ?
C27 C28 H28A 112.5(10) . . ?
O4 C28 H28B 109.5(10) . . ?
C27 C28 H28B 113.5(10) . . ?
H28A C28 H28B 109.7(14) . . ?
C30 C29 C34 118.49(11) . . ?
C30 C29 C10 121.30(10) . . ?
C34 C29 C10 120.22(11) . . ?
C29 C30 C31 120.79(12) . . ?
C29 C30 H30 120.7(9) . . ?
C31 C30 H30 118.5(9) . . ?
C32 C31 C30 120.27(12) . . ?
C32 C31 H31 120.2(10) . . ?
C30 C31 H31 119.4(10) . . ?
C31 C32 C33 119.56(12) . . ?
C31 C32 H32 120.2(10) . . ?
C33 C32 H32 120.2(10) . . ?
C32 C33 C34 120.16(12) . . ?
C32 C33 H33 121.4(11) . . ?
C34 C33 H33 118.4(11) . . ?
C33 C34 C29 120.71(12) . . ?
C33 C34 H34 121.0(9) . . ?
C29 C34 H34 118.3(9) . . ?

loop_
_geom_bond_atom_site_label_1
_geom_bond_atom_site_label_2
_geom_bond_distance
_geom_bond_site_symmetry_2
_geom_bond_publ_flag
C1 C11 1.5243(16) . ?
C1 C2 1.5470(16) . ?
C1 C10 1.5558(16) . ?
C1 H1 0.999(16) . ?
C2 C19 1.5232(16) . ?
C2 C3 1.5329(15) . ?
C2 H2 0.973(15) . ?
C3 O4 1.4269(14) . ?
C3 O3 1.4324(14) . ?
C3 C4 1.5247(16) . ?
O3 C27 1.4359(14) . ?
C4 C9 1.3971(17) . ?
C4 C5 1.4059(17) . ?
O4 C28 1.4437(15) . ?
C5 C6 1.3869(19) . ?
C5 H5 0.965(17) . ?
C6 C7 1.394(2) . ?
C6 H6 0.977(19) . ?
C7 C8 1.3894(18) . ?
C7 H7 0.980(17) . ?
C8 C9 1.4048(17) . ?
C8 H8 0.963(16) . ?
C9 C10 1.5261(16) . ?
C10 C29 1.5272(16) . ?
C10 H10 0.986(15) . ?
C11 O11 1.4587(14) . ?
C11 H11A 0.991(15) . ?
C11 H11B 0.972(17) . ?
O11 C12 1.3452(14) . ?
C12 O12 1.2073(16) . ?
C12 C13 1.4990(17) . ?
C13 C18 1.3950(17) . ?
C13 C14 1.3962(18) . ?
C14 C15 1.3902(19) . ?
C14 H14 0.957(19) . ?
C15 C16 1.3859(19) . ?
C15 H15 0.968(17) . ?
C16 C17 1.3818(19) . ?
C16 N16 1.4772(16) . ?
N16 O17 1.2255(16) . ?
N16 O16 1.2286(16) . ?
C17 C18 1.3895(18) . ?
C17 H17 0.950(18) . ?
C18 H18 0.969(16) . ?
C19 O19 1.4540(13) . ?
C19 H19A 0.979(15) . ?
C19 H19B 0.971(16) . ?
O19 C20 1.3427(15) . ?
C20 O20 1.2075(16) . ?
C20 C21 1.4967(16) . ?
C21 C22 1.3948(18) . ?
C21 C26 1.3982(17) . ?
C22 C23 1.3884(17) . ?
C22 H22 0.944(18) . ?
C23 C24 1.3863(18) . ?
C23 H23 0.946(17) . ?
C24 C25 1.3863(18) . ?
C24 N24 1.4771(15) . ?
N24 O24 1.2254(15) . ?
N24 O25 1.2274(15) . ?
C25 C26 1.3900(17) . ?
C25 H25 0.950(19) . ?
C26 H26 0.989(18) . ?
C27 C28 1.5195(17) . ?
C27 H27A 0.992(16) . ?
C27 H27B 0.958(17) . ?
C28 H28A 1.005(17) . ?
C28 H28B 0.987(18) . ?
C29 C30 1.3909(17) . ?
C29 C34 1.3991(17) . ?
C30 C31 1.4002(18) . ?
C30 H30 0.975(16) . ?
C31 C32 1.3813(19) . ?
C31 H31 0.995(17) . ?
C32 C33 1.3931(19) . ?
C32 H32 0.979(17) . ?
C33 C34 1.3941(18) . ?
C33 H33 0.961(19) . ?
C34 H34 0.992(16) . ?

loop_
_geom_hbond_atom_site_label_D
_geom_hbond_atom_site_label_H
_geom_hbond_atom_site_label_A
_geom_hbond_distance_DH
_geom_hbond_distance_HA
_geom_hbond_distance_DA
_geom_hbond_angle_DHA
_geom_hbond_site_symmetry_A
_geom_hbond_publ_flag
C23 H23 O17 0.946(17) 2.524(17) 3.1963(17) 128.1(13) 1_455 yes

loop_
_geom_torsion_atom_site_label_1
_geom_torsion_atom_site_label_2
_geom_torsion_atom_site_label_3
_geom_torsion_atom_site_label_4
_geom_torsion
_geom_torsion_site_symmetry_1
_geom_torsion_site_symmetry_2
_geom_torsion_site_symmetry_3
_geom_torsion_site_symmetry_4
_geom_torsion_publ_flag
C11 C1 C2 C19 53.30(13) . . . . ?
C10 C1 C2 C19 174.69(9) . . . . ?
C11 C1 C2 C3 175.18(9) . . . . ?
C10 C1 C2 C3 -63.42(12) . . . . ?
C19 C2 C3 O4 -52.91(12) . . . . ?
C1 C2 C3 O4 -177.91(9) . . . . ?
C19 C2 C3 O3 62.94(11) . . . . ?
C1 C2 C3 O3 -62.07(12) . . . . ?
C19 C2 C3 C4 -174.81(9) . . . . ?
C1 C2 C3 C4 60.18(12) . . . . ?
O4 C3 O3 C27 -28.40(11) . . . . ?
C4 C3 O3 C27 91.24(11) . . . . ?
C2 C3 O3 C27 -147.12(10) . . . . ?
O4 C3 C4 C9 -152.94(10) . . . . ?
O3 C3 C4 C9 89.30(12) . . . . ?
C2 C3 C4 C9 -30.31(14) . . . . ?
O4 C3 C4 C5 27.06(14) . . . . ?
O3 C3 C4 C5 -90.70(13) . . . . ?
C2 C3 C4 C5 149.70(11) . . . . ?
O3 C3 O4 C28 8.37(12) . . . . ?
C4 C3 O4 C28 -112.66(10) . . . . ?
C2 C3 O4 C28 124.75(10) . . . . ?
C9 C4 C5 C6 -1.34(18) . . . . ?
C3 C4 C5 C6 178.65(11) . . . . ?
C4 C5 C6 C7 1.10(19) . . . . ?
C5 C6 C7 C8 0.10(19) . . . . ?
C6 C7 C8 C9 -1.06(19) . . . . ?
C5 C4 C9 C8 0.39(17) . . . . ?
C3 C4 C9 C8 -179.61(10) . . . . ?
C5 C4 C9 C10 -177.80(11) . . . . ?
C3 C4 C9 C10 2.21(17) . . . . ?
C7 C8 C9 C4 0.81(17) . . . . ?
C7 C8 C9 C10 179.08(11) . . . . ?
C4 C9 C10 C29 -131.08(11) . . . . ?
C8 C9 C10 C29 50.73(14) . . . . ?
C4 C9 C10 C1 -4.96(15) . . . . ?
C8 C9 C10 C1 176.85(10) . . . . ?
C11 C1 C10 C9 160.84(10) . . . . ?
C2 C1 C10 C9 35.47(13) . . . . ?
C11 C1 C10 C29 -72.82(11) . . . . ?
C2 C1 C10 C29 161.81(9) . . . . ?
C2 C1 C11 O11 -79.72(12) . . . . ?
C10 C1 C11 O11 157.17(9) . . . . ?
C1 C11 O11 C12 -179.02(9) . . . . ?
C11 O11 C12 O12 -0.16(17) . . . . ?
C11 O11 C12 C13 179.92(9) . . . . ?
O12 C12 C13 C18 4.49(18) . . . . ?
O11 C12 C13 C18 -175.59(10) . . . . ?
O12 C12 C13 C14 -175.39(12) . . . . ?
O11 C12 C13 C14 4.53(16) . . . . ?
C18 C13 C14 C15 1.05(19) . . . . ?
C12 C13 C14 C15 -179.07(12) . . . . ?
C13 C14 C15 C16 0.2(2) . . . . ?
C14 C15 C16 C17 -1.6(2) . . . . ?
C14 C15 C16 N16 176.62(12) . . . . ?
C17 C16 N16 O17 159.12(13) . . . . ?
C15 C16 N16 O17 -19.22(19) . . . . ?
C17 C16 N16 O16 -19.53(18) . . . . ?
C15 C16 N16 O16 162.14(13) . . . . ?
C15 C16 C17 C18 1.73(19) . . . . ?
N16 C16 C17 C18 -176.52(11) . . . . ?
C16 C17 C18 C13 -0.39(18) . . . . ?
C14 C13 C18 C17 -0.96(18) . . . . ?
C12 C13 C18 C17 179.16(11) . . . . ?
C3 C2 C19 O19 159.73(9) . . . . ?
C1 C2 C19 O19 -79.13(12) . . . . ?
C2 C19 O19 C20 166.88(10) . . . . ?
C19 O19 C20 O20 6.30(17) . . . . ?
C19 O19 C20 C21 -171.71(10) . . . . ?
O20 C20 C21 C22 171.60(13) . . . . ?
O19 C20 C21 C22 -10.38(16) . . . . ?
O20 C20 C21 C26 -10.95(19) . . . . ?
O19 C20 C21 C26 167.08(11) . . . . ?
C26 C21 C22 C23 -0.26(19) . . . . ?
C20 C21 C22 C23 177.11(11) . . . . ?
C21 C22 C23 C24 -0.24(18) . . . . ?
C22 C23 C24 C25 0.54(19) . . . . ?
C22 C23 C24 N24 -177.28(11) . . . . ?
C25 C24 N24 O24 -169.54(11) . . . . ?
C23 C24 N24 O24 8.39(17) . . . . ?
C25 C24 N24 O25 9.57(17) . . . . ?
C23 C24 N24 O25 -172.49(12) . . . . ?
C23 C24 C25 C26 -0.3(2) . . . . ?
N24 C24 C25 C26 177.50(11) . . . . ?
C24 C25 C26 C21 -0.2(2) . . . . ?
C22 C21 C26 C25 0.48(19) . . . . ?
C20 C21 C26 C25 -177.03(12) . . . . ?
C3 O3 C27 C28 36.02(12) . . . . ?
C3 O4 C28 C27 13.52(13) . . . . ?
O3 C27 C28 O4 -30.13(12) . . . . ?
C9 C10 C29 C30 -128.79(12) . . . . ?
C1 C10 C29 C30 103.33(12) . . . . ?
C9 C10 C29 C34 51.41(14) . . . . ?
C1 C10 C29 C34 -76.47(13) . . . . ?
C34 C29 C30 C31 0.60(18) . . . . ?
C10 C29 C30 C31 -179.20(11) . . . . ?
C29 C30 C31 C32 -0.49(19) . . . . ?
C30 C31 C32 C33 -0.3(2) . . . . ?
C31 C32 C33 C34 1.0(2) . . . . ?
C32 C33 C34 C29 -0.9(2) . . . . ?
C30 C29 C34 C33 0.11(18) . . . . ?
C10 C29 C34 C33 179.91(11) . . . . ?
